data_7203277
loop_
_publ_author_name
'Yue, Weimin'
'Nakano, Kazunori'
'Bishop, Roger'
'Craig, Donald C.'
'Harris, Kenneth D. M.'
'Scudder, Marcia L.'

_publ_section_title
;
 Alternative hydrogen bonding modes employed by a helical tubuland diol
 host molecule
;
_journal_issue 3
_journal_name_full CrystEngComm
_journal_page_first 250
_journal_paper_doi 10.1039/b600651e
_journal_volume 8
_journal_year 2006
_chemical_formula_moiety '2(C15 H26 O2), 1.5(C2 H6 O2)'
_chemical_formula_sum 'C33 H61 O7'
_chemical_formula_weight 569.8
_space_group_IT_number 2
_symmetry_cell_setting triclinic
_symmetry_space_group_name_Hall '-P 1'
_symmetry_space_group_name_H-M 'P -1'
_atom_type_scat_source 'International Tables for X-ray Crystallography, Vol. IV'
_audit_creation_method 'RAELSPUB and manual entry'
_cell_angle_alpha 86.12(3)
_cell_angle_beta 82.12(2)
_cell_angle_gamma 79.66(2)
_cell_formula_units_Z 2
_cell_length_a 7.777(4)
_cell_length_b 14.093(7)
_cell_length_c 15.210(7)
_cell_measurement_reflns_used 11
_cell_measurement_temperature 294
_cell_measurement_theta_max 11
_cell_measurement_theta_min 10
_cell_volume 1622.9(14)
_computing_cell_refinement 'CAD4 Version 5.0, 1989'
_computing_data_collection 'CAD4 Version 5.0, 1989'
_computing_data_reduction 'Local program'
_computing_molecular_graphics 'ORTEP-II, (Johnson, 1976)'
_computing_publication_material 'Local programs'
_computing_structure_refinement 'RAELS, (Rae, 1996)'
_computing_structure_solution 'SIR92 (Altomare et al,1994)'
_diffrn_measured_fraction_theta_full 1.00
_diffrn_measured_fraction_theta_max 1.00
_diffrn_measurement_device_type 'Nonius CAD-4'
_diffrn_measurement_method \w--2\q
_diffrn_radiation_type 'Mo K\a'
_diffrn_radiation_wavelength 0.71073
_diffrn_reflns_av_R_equivalents 0.035
_diffrn_reflns_limit_h_max 8
_diffrn_reflns_limit_h_min -8
_diffrn_reflns_limit_k_max 15
_diffrn_reflns_limit_k_min -15
_diffrn_reflns_limit_l_max 16
_diffrn_reflns_limit_l_min 0
_diffrn_reflns_number 4713
_diffrn_reflns_theta_full 23
_diffrn_reflns_theta_max 23
_diffrn_standards_decay_% 0
_diffrn_standards_interval_time 30min
_diffrn_standards_number 1
_exptl_absorpt_coefficient_mu 0.078
_exptl_absorpt_correction_type none
_exptl_crystal_colour colourless
_exptl_crystal_density_diffrn 1.17
_exptl_crystal_density_method 'not measured'
_exptl_crystal_description block
_exptl_crystal_F_000 630.0
_exptl_crystal_size_max 0.25
_exptl_crystal_size_mid 0.20
_exptl_crystal_size_min 0.17
_refine_diff_density_max 0.79
_refine_diff_density_min -0.61
_refine_ls_extinction_method none
_refine_ls_goodness_of_fit_ref 1.89
_refine_ls_hydrogen_treatment noref
_refine_ls_number_parameters 187
_refine_ls_number_reflns 2493
_refine_ls_R_factor_gt 0.076
_refine_ls_shift/su_max 0.001
_refine_ls_structure_factor_coef F
_refine_ls_weighting_details 'w = 1/[\s^2^(F) + 0.0004F^2^]'
_refine_ls_weighting_scheme calc
_refine_ls_wR_factor_ref 0.092
_reflns_number_gt 2493
_reflns_number_total 4510
_reflns_threshold_expression I>2\s(I)
_cod_data_source_file b600651e.txt
_cod_data_source_block drb282
_cod_original_cell_volume 1623(1)
_cod_database_code 7203277

loop_
_space_group_symop_id
_space_group_symop_operation_xyz
1 x,y,z
2 -x,-y,-z

loop_
_atom_site_label
_atom_site_fract_x
_atom_site_fract_y
_atom_site_fract_z
_atom_site_U_iso_or_equiv
_atom_site_adp_type
_atom_site_type_symbol
_atom_site_occupancy
O1A 0.6837(5) 0.3887(3) 0.1315(3) 0.0570(8) Uani O 1.0
O2A 0.9717(5) 0.0406(3) 0.2979(3) 0.0604(8) Uani O 1.0
C1A 0.7210(8) 0.1241(4) 0.1062(4) 0.0585(7) Uani C 1.0
C2A 0.7631(7) 0.2248(4) 0.0919(4) 0.0509(8) Uani C 1.0
C3A 0.6304(7) 0.2948(4) 0.1488(4) 0.0478(8) Uani C 1.0
C4A 0.6174(7) 0.2657(4) 0.2490(4) 0.0497(8) Uani C 1.0
C5A 0.6299(7) 0.1554(4) 0.2655(4) 0.0539(8) Uani C 1.0
C6A 0.7553(8) 0.0877(4) 0.2005(4) 0.0544(7) Uani C 1.0
C7A 0.9537(7) 0.0741(4) 0.2073(4) 0.0534(7) Uani C 1.0
C8A 1.0327(7) 0.1655(4) 0.1822(4) 0.0511(8) Uani C 1.0
C9A 0.9578(7) 0.2208(4) 0.1005(4) 0.0544(9) Uani C 1.0
C10A 0.4495(8) 0.3052(4) 0.1182(4) 0.058(1) Uani C 1.0
C11A 1.0535(9) -0.0077(5) 0.1484(5) 0.073(1) Uani C 1.0
C12A 0.7295(8) 0.3125(4) 0.3039(4) 0.0591(9) Uani C 1.0
C13A 0.9012(8) 0.2627(4) 0.3273(4) 0.061(1) Uani C 1.0
C14A 1.0488(8) 0.2282(4) 0.2587(4) 0.057(1) Uani C 1.0
C15A 0.9671(10) 0.3240(5) 0.3917(5) 0.091(2) Uani C 1.0
O1B 0.4182(5) 0.5499(3) 0.1577(3) 0.0583(9) Uani O 1.0
O2B 0.5375(5) 0.8461(3) 0.3652(3) 0.0633(8) Uani O 1.0
C1B 0.3791(9) 0.6098(5) 0.3955(4) 0.0710(7) Uani C 1.0
C2B 0.4600(8) 0.5660(4) 0.3060(4) 0.0589(8) Uani C 1.0
C3B 0.3318(7) 0.5961(4) 0.2392(4) 0.0539(9) Uani C 1.0
C4B 0.2829(7) 0.7054(4) 0.2240(4) 0.0532(9) Uani C 1.0
C5B 0.2491(8) 0.7566(4) 0.3139(4) 0.0589(9) Uani C 1.0
C6B 0.3712(8) 0.7186(4) 0.3841(4) 0.0623(7) Uani C 1.0
C7B 0.5557(8) 0.7422(4) 0.3735(4) 0.0610(7) Uani C 1.0
C8B 0.6754(7) 0.6948(4) 0.2933(4) 0.0593(8) Uani C 1.0
C9B 0.6447(8) 0.5917(4) 0.2830(4) 0.0614(9) Uani C 1.0
C10B 0.1641(8) 0.5525(5) 0.2649(5) 0.071(2) Uani C 1.0
C11B 0.6440(10) 0.7104(5) 0.4579(5) 0.0865(9) Uani C 1.0
C12B 0.3996(8) 0.7520(4) 0.1484(4) 0.057(1) Uani C 1.0
C13B 0.5309(8) 0.8132(4) 0.1691(4) 0.061(1) Uani C 1.0
C14B 0.6912(8) 0.7588(4) 0.2072(4) 0.062(1) Uani C 1.0
C15B 0.5905(10) 0.8689(5) 0.0843(5) 0.088(2) Uani C 1.0
O1G1 0.1789(6) 0.5550(3) 0.0343(3) 0.077(1) Uani O 1.0
C1G1 0.0733(11) 0.4897(8) 0.0235(6) 0.219(4) Uani C 1.0
O1G2 0.2928(6) 1.0053(3) 0.3535(3) 0.080(2) Uani O 1.0
O2G2 0.2074(6) 1.0666(4) 0.5860(3) 0.091(2) Uani O 1.0
C1G2 0.2786(11) 1.0591(6) 0.4298(6) 0.100(3) Uani C 1.0
C2G2 0.2399(10) 1.0014(6) 0.5078(6) 0.094(3) Uani C 1.0
H1O1A 0.5886 0.4464 0.1409 0.066 Uani H 1.0
H1O2A 1.0908 0.0275 0.3185 0.066 Uani H 1.0
H1C1A 0.7980 0.0807 0.0619 0.071 Uani H 1.0
H2C1A 0.5945 0.1252 0.0993 0.066 Uani H 1.0
H1C2A 0.7481 0.2451 0.0287 0.062 Uani H 1.0
H1C4A 0.4931 0.2927 0.2727 0.059 Uani H 1.0
H1C5A 0.5089 0.1407 0.2654 0.064 Uani H 1.0
H2C5A 0.6676 0.1390 0.3258 0.060 Uani H 1.0
H1C6A 0.7202 0.0225 0.2105 0.068 Uani H 1.0
H1C8A 1.1580 0.1401 0.1590 0.061 Uani H 1.0
H1C9A 1.0273 0.1901 0.0463 0.067 Uani H 1.0
H2C9A 0.9774 0.2889 0.1013 0.059 Uani H 1.0
H1C10A 0.4061 0.2422 0.1287 0.063 Uani H 1.0
H2C10A 0.3656 0.3560 0.1525 0.063 Uani H 1.0
H3C10A 0.4580 0.3242 0.0534 0.064 Uani H 1.0
H1C11A 1.0449 0.0121 0.0846 0.079 Uani H 1.0
H2C11A 1.1802 -0.0212 0.1585 0.078 Uani H 1.0
H3C11A 1.0005 -0.0672 0.1639 0.085 Uani H 1.0
H1C12A 0.6542 0.3288 0.3614 0.074 Uani H 1.0
H2C12A 0.7520 0.3734 0.2701 0.064 Uani H 1.0
H1C13A 0.8760 0.2035 0.3631 0.063 Uani H 1.0
H1C14A 1.1432 0.1902 0.2916 0.064 Uani H 1.0
H2C14A 1.0896 0.2875 0.2298 0.065 Uani H 1.0
H1C15A 1.0839 0.2904 0.4078 0.098 Uani H 1.0
H2C15A 0.9798 0.3885 0.3625 0.100 Uani H 1.0
H3C15A 0.8803 0.3328 0.4467 0.106 Uani H 1.0
H1O1B 0.3330 0.5517 0.1138 0.065 Uani H 1.0
H1O2B 0.6313 0.8782 0.3831 0.073 Uani H 1.0
H1C1B 0.4543 0.5829 0.4427 0.086 Uani H 1.0
H2C1B 0.2578 0.5948 0.4124 0.083 Uani H 1.0
H1C2B 0.4744 0.4942 0.3150 0.070 Uani H 1.0
H1C4B 0.1644 0.7151 0.2030 0.064 Uani H 1.0
H1C5B 0.1262 0.7518 0.3410 0.074 Uani H 1.0
H2C5B 0.2587 0.8260 0.3000 0.061 Uani H 1.0
H1C6B 0.3104 0.7460 0.4414 0.078 Uani H 1.0
H1C8B 0.7961 0.6850 0.3119 0.074 Uani H 1.0
H1C9B 0.7226 0.5481 0.3214 0.077 Uani H 1.0
H2C9B 0.6837 0.5767 0.2192 0.064 Uani H 1.0
H1C10B 0.0981 0.5812 0.3206 0.082 Uani H 1.0
H2C10B 0.0883 0.5667 0.2159 0.077 Uani H 1.0
H3C10B 0.1966 0.4810 0.2748 0.079 Uani H 1.0
H1C11B 0.6595 0.6385 0.4665 0.095 Uani H 1.0
H2C11B 0.7617 0.7311 0.4514 0.095 Uani H 1.0
H3C11B 0.5680 0.7409 0.5105 0.098 Uani H 1.0
H1C12B 0.3173 0.7943 0.1112 0.071 Uani H 1.0
H2C12B 0.4692 0.6980 0.1124 0.061 Uani H 1.0
H1C13B 0.4675 0.8613 0.2130 0.060 Uani H 1.0
H1C14B 0.7624 0.8082 0.2182 0.072 Uani H 1.0
H2C14B 0.7582 0.7157 0.1599 0.072 Uani H 1.0
H1C15B 0.6768 0.9094 0.0968 0.098 Uani H 1.0
H2C15B 0.6478 0.8223 0.0378 0.099 Uani H 1.0
H3C15B 0.4861 0.9114 0.0626 0.099 Uani H 1.0
H1O1G1 0.2293 0.5757 -0.0266 0.077 Uani H 1.0
H1C1G1 0.0272 0.4683 0.0849 0.219 Uani H 1.0
H2C1G1 0.1533 0.4342 -0.0064 0.219 Uani H 1.0
H1O1G2 0.3841 0.9459 0.3579 0.080 Uani H 1.0
H1O2G2 0.1400 1.0263 0.6297 0.091 Uani H 1.0
H1C1G2 0.1821 1.1162 0.4269 0.100 Uani H 1.0
H2C1G2 0.3926 1.0817 0.4320 0.100 Uani H 1.0
H1C2G2 0.3416 0.9482 0.5151 0.094 Uani H 1.0
H2C2G2 0.1323 0.9731 0.5037 0.094 Uani H 1.0

loop_
_atom_site_aniso_label
_atom_site_aniso_U_11
_atom_site_aniso_U_22
_atom_site_aniso_U_33
_atom_site_aniso_U_12
_atom_site_aniso_U_13
_atom_site_aniso_U_23
_atom_site_aniso_type_symbol
O1A 0.057(1) 0.049(1) 0.064(1) -0.0114(8) -0.0064(9) 0.0049(8) O
O2A 0.059(2) 0.056(1) 0.064(2) -0.009(1) -0.007(1) 0.009(1) O
C1A 0.065(1) 0.055(1) 0.059(2) -0.010(1) -0.013(1) -0.014(1) C
C2A 0.054(1) 0.057(1) 0.041(1) -0.0088(8) -0.0017(8) -0.0043(7) C
C3A 0.048(1) 0.049(1) 0.046(1) -0.0101(7) -0.0020(8) -0.0013(7) C
C4A 0.049(1) 0.054(1) 0.044(1) -0.0077(8) 0.002(1) -0.0039(8) C
C5A 0.049(1) 0.058(1) 0.054(1) -0.0144(9) 0.001(1) 0.007(1) C
C6A 0.056(1) 0.046(1) 0.063(2) -0.0139(9) -0.0078(9) -0.0019(8) C
C7A 0.054(1) 0.048(1) 0.057(1) -0.0069(8) -0.0039(8) -0.0035(8) C
C8A 0.046(1) 0.055(1) 0.050(1) -0.0091(8) 0.0006(8) -0.0009(8) C
C9A 0.050(1) 0.063(1) 0.046(1) -0.0086(9) 0.005(1) 0.0015(8) C
C10A 0.051(1) 0.062(2) 0.060(2) -0.0098(9) -0.009(1) 0.002(1) C
C11A 0.075(2) 0.057(1) 0.081(2) 0.006(2) -0.009(2) -0.017(1) C
C12A 0.065(1) 0.060(1) 0.051(1) -0.0040(9) -0.006(1) -0.015(1) C
C13A 0.068(2) 0.065(1) 0.054(1) -0.009(1) -0.014(1) -0.013(1) C
C14A 0.053(1) 0.058(1) 0.062(2) -0.015(1) -0.012(1) -0.002(1) C
C15A 0.106(4) 0.090(3) 0.085(2) -0.007(3) -0.042(3) -0.032(2) C
O1B 0.059(1) 0.051(1) 0.066(2) -0.002(1) -0.015(1) -0.0162(9) O
O2B 0.067(2) 0.056(1) 0.070(1) -0.004(1) -0.020(1) -0.018(1) O
C1B 0.094(2) 0.066(2) 0.056(1) -0.020(1) -0.010(1) -0.002(1) C
C2B 0.067(2) 0.049(1) 0.063(1) -0.0053(9) -0.018(1) -0.0042(9) C
C3B 0.051(1) 0.049(1) 0.062(1) -0.0047(9) -0.0108(9) -0.0101(7) C
C4B 0.046(1) 0.050(1) 0.064(1) 0.0004(9) -0.0134(9) -0.0120(8) C
C5B 0.048(1) 0.058(1) 0.069(1) -0.001(1) -0.003(1) -0.019(1) C
C6B 0.071(2) 0.062(1) 0.054(1) -0.010(1) -0.005(1) -0.0131(9) C
C7B 0.068(2) 0.056(1) 0.061(1) -0.0040(9) -0.022(1) -0.0116(8) C
C8B 0.049(1) 0.054(1) 0.076(1) 0.0008(9) -0.0203(9) -0.0142(8) C
C9B 0.056(2) 0.050(1) 0.078(2) 0.005(1) -0.025(1) -0.0123(9) C
C10B 0.062(2) 0.066(2) 0.090(2) -0.019(2) -0.006(1) -0.015(2) C
C11B 0.118(4) 0.074(3) 0.077(2) -0.010(2) -0.051(2) -0.009(2) C
C12B 0.065(1) 0.052(1) 0.056(2) -0.0046(9) -0.017(1) -0.006(1) C
C13B 0.068(2) 0.054(1) 0.060(2) -0.012(1) -0.010(1) -0.005(1) C
C14B 0.051(1) 0.062(2) 0.075(2) -0.010(1) -0.0029(9) -0.015(1) C
C15B 0.124(4) 0.077(2) 0.070(2) -0.038(2) -0.007(2) 0.004(2) C
O1G1 0.078(3) 0.100(4) 0.074(3) -0.063(3) -0.025(3) 0.011(3) O
C1G1 0.194(9) 0.315(9) 0.177(9) -0.113(9) -0.089(7) 0.096(8) C
O1G2 0.083(3) 0.073(3) 0.086(4) 0.008(3) -0.035(3) -0.030(3) O
O2G2 0.099(4) 0.125(4) 0.064(3) -0.064(3) -0.009(3) 0.007(3) O
C1G2 0.126(8) 0.091(6) 0.090(6) -0.025(5) -0.037(6) 0.009(5) C
C2G2 0.094(6) 0.116(7) 0.082(6) -0.047(5) -0.019(5) 0.013(5) C

loop_
_geom_angle_atom_site_label_1
_geom_angle_atom_site_label_2
_geom_angle_atom_site_label_3
_geom_angle
_geom_angle_site_symmetry_1
_geom_angle_site_symmetry_2
_geom_angle_site_symmetry_3
_geom_angle_publ_flag
C2A C1A C6A 107.9(5) 1_555 1_555 1_555 no
C1A C2A C3A 110.7(5) 1_555 1_555 1_555 no
C1A C2A C9A 108.8(5) 1_555 1_555 1_555 no
C3A C2A C9A 117.3(5) 1_555 1_555 1_555 no
O1A C3A C2A 106.5(4) 1_555 1_555 1_555 no
O1A C3A C4A 111.0(4) 1_555 1_555 1_555 no
O1A C3A C10A 106.0(4) 1_555 1_555 1_555 no
C2A C3A C4A 113.4(5) 1_555 1_555 1_555 no
C2A C3A C10A 110.2(5) 1_555 1_555 1_555 no
C4A C3A C10A 109.5(4) 1_555 1_555 1_555 no
C3A C4A C5A 111.6(5) 1_555 1_555 1_555 no
C3A C4A C12A 116.3(5) 1_555 1_555 1_555 no
C5A C4A C12A 114.8(5) 1_555 1_555 1_555 no
C4A C5A C6A 118.9(5) 1_555 1_555 1_555 no
C1A C6A C5A 107.4(5) 1_555 1_555 1_555 no
C1A C6A C7A 109.7(5) 1_555 1_555 1_555 no
C5A C6A C7A 117.7(5) 1_555 1_555 1_555 no
O2A C7A C6A 105.3(4) 1_555 1_555 1_555 no
O2A C7A C8A 112.0(5) 1_555 1_555 1_555 no
O2A C7A C11A 106.4(5) 1_555 1_555 1_555 no
C6A C7A C8A 113.6(5) 1_555 1_555 1_555 no
C6A C7A C11A 109.9(5) 1_555 1_555 1_555 no
C8A C7A C11A 109.3(5) 1_555 1_555 1_555 no
C7A C8A C9A 111.6(5) 1_555 1_555 1_555 no
C7A C8A C14A 117.0(5) 1_555 1_555 1_555 no
C9A C8A C14A 115.6(5) 1_555 1_555 1_555 no
C2A C9A C8A 118.4(5) 1_555 1_555 1_555 no
C4A C12A C13A 122.5(5) 1_555 1_555 1_555 no
C12A C13A C14A 121.8(5) 1_555 1_555 1_555 no
C12A C13A C15A 109.2(5) 1_555 1_555 1_555 no
C14A C13A C15A 108.8(5) 1_555 1_555 1_555 no
C8A C14A C13A 123.8(5) 1_555 1_555 1_555 no
C2B C1B C6B 107.6(5) 1_555 1_555 1_555 no
C1B C2B C3B 109.0(5) 1_555 1_555 1_555 no
C1B C2B C9B 107.8(5) 1_555 1_555 1_555 no
C3B C2B C9B 117.4(5) 1_555 1_555 1_555 no
O1B C3B C2B 104.9(4) 1_555 1_555 1_555 no
O1B C3B C4B 111.5(5) 1_555 1_555 1_555 no
O1B C3B C10B 105.3(4) 1_555 1_555 1_555 no
C2B C3B C4B 113.9(5) 1_555 1_555 1_555 no
C2B C3B C10B 111.2(5) 1_555 1_555 1_555 no
C4B C3B C10B 109.7(5) 1_555 1_555 1_555 no
C3B C4B C5B 110.8(5) 1_555 1_555 1_555 no
C3B C4B C12B 116.0(5) 1_555 1_555 1_555 no
C5B C4B C12B 115.4(5) 1_555 1_555 1_555 no
C4B C5B C6B 117.8(5) 1_555 1_555 1_555 no
C1B C6B C5B 107.8(5) 1_555 1_555 1_555 no
C1B C6B C7B 109.9(5) 1_555 1_555 1_555 no
C5B C6B C7B 119.7(5) 1_555 1_555 1_555 no
O2B C7B C6B 106.8(5) 1_555 1_555 1_555 no
O2B C7B C8B 111.1(5) 1_555 1_555 1_555 no
O2B C7B C11B 106.4(5) 1_555 1_555 1_555 no
C6B C7B C8B 113.1(5) 1_555 1_555 1_555 no
C6B C7B C11B 110.7(6) 1_555 1_555 1_555 no
C8B C7B C11B 108.5(5) 1_555 1_555 1_555 no
C7B C8B C9B 111.6(5) 1_555 1_555 1_555 no
C7B C8B C14B 116.0(5) 1_555 1_555 1_555 no
C9B C8B C14B 116.2(5) 1_555 1_555 1_555 no
C2B C9B C8B 120.5(5) 1_555 1_555 1_555 no
C4B C12B C13B 120.9(5) 1_555 1_555 1_555 no
C12B C13B C14B 115.7(5) 1_555 1_555 1_555 no
C12B C13B C15B 108.5(5) 1_555 1_555 1_555 no
C14B C13B C15B 108.9(6) 1_555 1_555 1_555 no
C8B C14B C13B 121.8(5) 1_555 1_555 1_555 no
O1G2 C1G2 C2G2 110.4(7) 1_555 1_555 1_555 no
O2G2 C2G2 C1G2 107.4(7) 1_555 1_555 1_555 no

loop_
_geom_bond_atom_site_label_1
_geom_bond_atom_site_label_2
_geom_bond_distance
_geom_bond_site_symmetry_1
_geom_bond_site_symmetry_2
_geom_bond_publ_flag
O1A C3A 1.454(6) 1_555 1_555 no
O2A C7A 1.442(6) 1_555 1_555 no
C1A C2A 1.509(8) 1_555 1_555 no
C1A C6A 1.533(8) 1_555 1_555 no
C2A C3A 1.513(7) 1_555 1_555 no
C2A C9A 1.528(7) 1_555 1_555 no
C3A C4A 1.545(8) 1_555 1_555 no
C3A C10A 1.521(8) 1_555 1_555 no
C4A C5A 1.546(7) 1_555 1_555 no
C4A C12A 1.541(8) 1_555 1_555 no
C5A C6A 1.539(8) 1_555 1_555 no
C6A C7A 1.537(8) 1_555 1_555 no
C7A C8A 1.528(7) 1_555 1_555 no
C7A C11A 1.537(8) 1_555 1_555 no
C8A C9A 1.548(7) 1_555 1_555 no
C8A C14A 1.540(8) 1_555 1_555 no
C12A C13A 1.471(8) 1_555 1_555 no
C13A C14A 1.477(8) 1_555 1_555 no
C13A C15A 1.543(8) 1_555 1_555 no
O1B C3B 1.461(6) 1_555 1_555 no
O2B C7B 1.444(7) 1_555 1_555 no
C1B C2B 1.540(8) 1_555 1_555 no
C1B C6B 1.522(8) 1_555 1_555 no
C2B C3B 1.508(8) 1_555 1_555 no
C2B C9B 1.533(8) 1_555 1_555 no
C3B C4B 1.529(7) 1_555 1_555 no
C3B C10B 1.532(8) 1_555 1_555 no
C4B C5B 1.557(8) 1_555 1_555 no
C4B C12B 1.551(8) 1_555 1_555 no
C5B C6B 1.532(8) 1_555 1_555 no
C6B C7B 1.515(8) 1_555 1_555 no
C7B C8B 1.542(8) 1_555 1_555 no
C7B C11B 1.541(8) 1_555 1_555 no
C8B C9B 1.536(8) 1_555 1_555 no
C8B C14B 1.542(8) 1_555 1_555 no
C12B C13B 1.526(8) 1_555 1_555 no
C13B C14B 1.508(8) 1_555 1_555 no
C13B C15B 1.525(9) 1_555 1_555 no
O1G2 C1G2 1.410(9) 1_555 1_555 no
O2G2 C2G2 1.520(9) 1_555 1_555 no
C1G2 C2G2 1.420(10) 1_555 1_555 no

loop_
_geom_torsion_atom_site_label_1
_geom_torsion_atom_site_label_2
_geom_torsion_atom_site_label_3
_geom_torsion_atom_site_label_4
_geom_torsion
_geom_torsion_site_symmetry_1
_geom_torsion_site_symmetry_2
_geom_torsion_site_symmetry_3
_geom_torsion_site_symmetry_4
_geom_torsion_publ_flag
C6A C1A C2A C3A -68.7(6) 1_555 1_555 1_555 1_555 no
C6A C1A C2A C9A 61.6(6) 1_555 1_555 1_555 1_555 no
C2A C1A C6A C5A 61.7(6) 1_555 1_555 1_555 1_555 no
C2A C1A C6A C7A -67.2(6) 1_555 1_555 1_555 1_555 no
C1A C2A C3A O1A 179.1(4) 1_555 1_555 1_555 1_555 no
C1A C2A C3A C4A 56.7(6) 1_555 1_555 1_555 1_555 no
C1A C2A C3A C10A -66.4(6) 1_555 1_555 1_555 1_555 no
C9A C2A C3A O1A 53.4(6) 1_555 1_555 1_555 1_555 no
C9A C2A C3A C4A -68.9(6) 1_555 1_555 1_555 1_555 no
C9A C2A C3A C10A 167.9(5) 1_555 1_555 1_555 1_555 no
C1A C2A C9A C8A -49.1(7) 1_555 1_555 1_555 1_555 no
C3A C2A C9A C8A 77.5(7) 1_555 1_555 1_555 1_555 no
O1A C3A C4A C5A -158.9(4) 1_555 1_555 1_555 1_555 no
O1A C3A C4A C12A -24.5(6) 1_555 1_555 1_555 1_555 no
C2A C3A C4A C5A -39.0(6) 1_555 1_555 1_555 1_555 no
C2A C3A C4A C12A 95.3(6) 1_555 1_555 1_555 1_555 no
C10A C3A C4A C5A 84.4(6) 1_555 1_555 1_555 1_555 no
C10A C3A C4A C12A -141.2(5) 1_555 1_555 1_555 1_555 no
C3A C4A C5A C6A 37.0(7) 1_555 1_555 1_555 1_555 no
C12A C4A C5A C6A -98.0(6) 1_555 1_555 1_555 1_555 no
C3A C4A C12A C13A -98.7(7) 1_555 1_555 1_555 1_555 no
C5A C4A C12A C13A 34.2(8) 1_555 1_555 1_555 1_555 no
C4A C5A C6A C1A -48.4(6) 1_555 1_555 1_555 1_555 no
C4A C5A C6A C7A 75.8(7) 1_555 1_555 1_555 1_555 no
C1A C6A C7A O2A 179.6(4) 1_555 1_555 1_555 1_555 no
C1A C6A C7A C8A 56.7(6) 1_555 1_555 1_555 1_555 no
C1A C6A C7A C11A -66.1(6) 1_555 1_555 1_555 1_555 no
C5A C6A C7A O2A 56.5(6) 1_555 1_555 1_555 1_555 no
C5A C6A C7A C8A -66.4(7) 1_555 1_555 1_555 1_555 no
C5A C6A C7A C11A 170.8(5) 1_555 1_555 1_555 1_555 no
O2A C7A C8A C9A -159.7(5) 1_555 1_555 1_555 1_555 no
O2A C7A C8A C14A -23.4(7) 1_555 1_555 1_555 1_555 no
C6A C7A C8A C9A -40.6(6) 1_555 1_555 1_555 1_555 no
C6A C7A C8A C14A 95.8(6) 1_555 1_555 1_555 1_555 no
C11A C7A C8A C9A 82.6(6) 1_555 1_555 1_555 1_555 no
C11A C7A C8A C14A -141.1(5) 1_555 1_555 1_555 1_555 no
C7A C8A C9A C2A 38.0(7) 1_555 1_555 1_555 1_555 no
C14A C8A C9A C2A -99.0(6) 1_555 1_555 1_555 1_555 no
C7A C8A C14A C13A -51.9(8) 1_555 1_555 1_555 1_555 no
C9A C8A C14A C13A 82.7(7) 1_555 1_555 1_555 1_555 no
C4A C12A C13A C14A 58.8(8) 1_555 1_555 1_555 1_555 no
C4A C12A C13A C15A -173.0(5) 1_555 1_555 1_555 1_555 no
C12A C13A C14A C8A -51.1(8) 1_555 1_555 1_555 1_555 no
C15A C13A C14A C8A -179.4(5) 1_555 1_555 1_555 1_555 no
C6B C1B C2B C3B -68.6(6) 1_555 1_555 1_555 1_555 no
C6B C1B C2B C9B 59.9(6) 1_555 1_555 1_555 1_555 no
C2B C1B C6B C5B 62.5(6) 1_555 1_555 1_555 1_555 no
C2B C1B C6B C7B -69.6(6) 1_555 1_555 1_555 1_555 no
C1B C2B C3B O1B -179.0(4) 1_555 1_555 1_555 1_555 no
C1B C2B C3B C4B 58.8(7) 1_555 1_555 1_555 1_555 no
C1B C2B C3B C10B -65.7(6) 1_555 1_555 1_555 1_555 no
C9B C2B C3B O1B 58.2(6) 1_555 1_555 1_555 1_555 no
C9B C2B C3B C4B -64.0(7) 1_555 1_555 1_555 1_555 no
C9B C2B C3B C10B 171.5(5) 1_555 1_555 1_555 1_555 no
C1B C2B C9B C8B -45.4(7) 1_555 1_555 1_555 1_555 no
C3B C2B C9B C8B 78.0(7) 1_555 1_555 1_555 1_555 no
O1B C3B C4B C5B -161.5(4) 1_555 1_555 1_555 1_555 no
O1B C3B C4B C12B -27.5(6) 1_555 1_555 1_555 1_555 no
C2B C3B C4B C5B -43.0(7) 1_555 1_555 1_555 1_555 no
C2B C3B C4B C12B 91.0(6) 1_555 1_555 1_555 1_555 no
C10B C3B C4B C5B 82.3(6) 1_555 1_555 1_555 1_555 no
C10B C3B C4B C12B -143.7(5) 1_555 1_555 1_555 1_555 no
C3B C4B C5B C6B 39.8(7) 1_555 1_555 1_555 1_555 no
C12B C4B C5B C6B -94.5(6) 1_555 1_555 1_555 1_555 no
C3B C4B C12B C13B -107.4(6) 1_555 1_555 1_555 1_555 no
C5B C4B C12B C13B 24.5(7) 1_555 1_555 1_555 1_555 no
C4B C5B C6B C1B -50.4(7) 1_555 1_555 1_555 1_555 no
C4B C5B C6B C7B 76.1(7) 1_555 1_555 1_555 1_555 no
C1B C6B C7B O2B -178.6(5) 1_555 1_555 1_555 1_555 no
C1B C6B C7B C8B 58.8(7) 1_555 1_555 1_555 1_555 no
C1B C6B C7B C11B -63.2(6) 1_555 1_555 1_555 1_555 no
C5B C6B C7B O2B 55.9(7) 1_555 1_555 1_555 1_555 no
C5B C6B C7B C8B -66.7(7) 1_555 1_555 1_555 1_555 no
C5B C6B C7B C11B 171.3(5) 1_555 1_555 1_555 1_555 no
O2B C7B C8B C9B -159.5(4) 1_555 1_555 1_555 1_555 no
O2B C7B C8B C14B -23.4(7) 1_555 1_555 1_555 1_555 no
C6B C7B C8B C9B -39.4(7) 1_555 1_555 1_555 1_555 no
C6B C7B C8B C14B 96.7(6) 1_555 1_555 1_555 1_555 no
C11B C7B C8B C9B 83.8(6) 1_555 1_555 1_555 1_555 no
C11B C7B C8B C14B -140.1(5) 1_555 1_555 1_555 1_555 no
C7B C8B C9B C2B 34.8(7) 1_555 1_555 1_555 1_555 no
C14B C8B C9B C2B -101.2(7) 1_555 1_555 1_555 1_555 no
C7B C8B C14B C13B -50.6(8) 1_555 1_555 1_555 1_555 no
C9B C8B C14B C13B 83.6(7) 1_555 1_555 1_555 1_555 no
C4B C12B C13B C14B 71.3(7) 1_555 1_555 1_555 1_555 no
C4B C12B C13B C15B -165.9(5) 1_555 1_555 1_555 1_555 no
C12B C13B C14B C8B -57.2(8) 1_555 1_555 1_555 1_555 no
C15B C13B C14B C8B -179.8(5) 1_555 1_555 1_555 1_555 no
O1G2 C1G2 C2G2 O2G2 -174.1(5) 1_555 1_555 1_555 1_555 no
